data_4060194
loop_
_publ_author_name
'Tomasz Fekner'
'Judith Gallucci'
'Michael K. Chan'

_publ_section_title
;
Ruffling-Induced Chirality: Synthesis, Metalation, and Optical Resolution
of Highly Nonplanar, Cyclic, Benzimidazole-Based Ligands
;
_journal_name_full 'Journal of the American Chemical Society'
_journal_page_first 223
_journal_page_last 236
_journal_paper_doi 10.1021/ja030196d
_journal_volume 126
_journal_year 2004
_chemical_formula_sum 'C30 H20 N6 Ni O2'
_chemical_formula_weight 555.23
_space_group_IT_number 62
_space_group_name_Hall '-P 2ac 2n'
_space_group_name_H-M_alt 'P n m a'
_symmetry_cell_setting orthorhombic
_symmetry_space_group_name_Hall '-P 2ac 2n'
_symmetry_space_group_name_H-M 'P n m a'
_atom_sites_solution_hydrogens geom
_atom_sites_solution_primary direct
_atom_sites_solution_secondary difmap
_cell_angle_alpha 90.00
_cell_angle_beta 90.00
_cell_angle_gamma 90.00
_cell_formula_units_Z 8
_cell_length_a 17.985(2)
_cell_length_b 26.557(4)
_cell_length_c 12.191(1)
_cell_measurement_reflns_used ?
_cell_measurement_temperature 150(2)
_cell_measurement_theta_max ?
_cell_measurement_theta_min ?
_cell_volume 5823(1)
_diffrn_ambient_temperature 150(2)
_diffrn_measurement_device 'Nonius Kappa CCD'
_diffrn_measurement_method 'phi and omega scans'
_diffrn_radiation_monochromator graphite
_diffrn_radiation_source 'fine-focus sealed tube'
_diffrn_radiation_type MoK\a
_diffrn_radiation_wavelength 0.71073
_diffrn_reflns_av_R_equivalents 0.054
_diffrn_reflns_av_sigmaI/netI ?
_diffrn_reflns_limit_h_max 21
_diffrn_reflns_limit_h_min -21
_diffrn_reflns_limit_k_max 31
_diffrn_reflns_limit_k_min -31
_diffrn_reflns_limit_l_max 14
_diffrn_reflns_limit_l_min -14
_diffrn_reflns_number 48939
_diffrn_reflns_theta_max 25.03
_diffrn_reflns_theta_min 2.16
_diffrn_standards_decay_% ?
_diffrn_standards_interval_count ?
_diffrn_standards_interval_time ?
_diffrn_standards_number ?
_exptl_absorpt_coefficient_mu 0.702
_exptl_absorpt_correction_T_max ?
_exptl_absorpt_correction_T_min ?
_exptl_absorpt_correction_type ?
_exptl_crystal_colour orange-red
_exptl_crystal_density_diffrn 1.267
_exptl_crystal_density_meas ?
_exptl_crystal_density_method ?
_exptl_crystal_description rod
_exptl_crystal_F_000 2288
_exptl_crystal_size_max 0.42
_exptl_crystal_size_mid 0.15
_exptl_crystal_size_min 0.12
_refine_diff_density_max 0.660
_refine_diff_density_min -1.142
_refine_ls_extinction_coef 0.0013(4)
_refine_ls_extinction_expression Fc^*^=kFc[1+0.001xFc^2^\l^3^/sin(2\q)]^-1/4^
_refine_ls_extinction_method SHELXL
_refine_ls_goodness_of_fit_all 1.073
_refine_ls_goodness_of_fit_obs 1.218
_refine_ls_hydrogen_treatment constr
_refine_ls_matrix_type full
_refine_ls_number_parameters 355
_refine_ls_number_reflns 5261
_refine_ls_number_restraints 0
_refine_ls_restrained_S_all 1.073
_refine_ls_restrained_S_obs 1.218
_refine_ls_R_factor_all 0.0858
_refine_ls_R_factor_obs 0.0632
_refine_ls_shift/esd_max 0.001
_refine_ls_shift/esd_mean 0.000
_refine_ls_structure_factor_coef Fsqd
_refine_ls_weighting_details 'w=1/[\s^2^(Fo^2^)+(0.1186P)^2^+2.5707P] where P=(Fo^2^+2Fc^2^)/3'
_refine_ls_weighting_scheme calc
_refine_ls_wR_factor_all 0.1935
_refine_ls_wR_factor_obs 0.1828
_reflns_number_observed 3722
_reflns_number_total 5261
_reflns_observed_criterion >2sigma(I)
_cod_depositor_comments
;
The following automatic conversions were performed:

'_refine_ls_weighting_scheme' value 'calc
w=1/[\s^2^(Fo^2^)+(0.1186P)^2^+2.5707P] where P=(Fo^2^+2Fc^2^)/3' was
changed to 'calc'. New tag '_refine_ls_weighting_details' was
created. The value of the new tag was set to
'w=1/[\s^2^(Fo^2^)+(0.1186P)^2^+2.5707P] where P=(Fo^2^+2Fc^2^)/3'.

Automatic conversion script
Id: cif_fix_values 3143 2015-03-26 13:38:13Z robertas 
;
_cod_database_code 4060194

loop_
_symmetry_equiv_pos_as_xyz
'x, y, z'
'x+1/2, -y+1/2, -z+1/2'
'-x, y+1/2, -z'
'-x+1/2, -y, z+1/2'
'-x, -y, -z'
'-x-1/2, y-1/2, z-1/2'
'x, -y-1/2, z'
'x-1/2, y, -z-1/2'

loop_
_atom_site_aniso_label
_atom_site_aniso_U_11
_atom_site_aniso_U_22
_atom_site_aniso_U_33
_atom_site_aniso_U_23
_atom_site_aniso_U_13
_atom_site_aniso_U_12
Ni 0.0211(3) 0.0369(4) 0.0291(4) -0.0006(2) 0.0011(2) 0.0007(2)
O1 0.043(2) 0.045(2) 0.049(2) 0.0165(14) -0.0153(14) -0.0032(14)
O2 0.049(2) 0.036(2) 0.041(2) -0.0066(13) 0.0162(13) -0.0032(13)
N1 0.0163(15) 0.039(2) 0.028(2) 0.0011(14) 0.0036(13) 0.0014(14)
N2 0.018(2) 0.038(2) 0.029(2) -0.0017(14) 0.0032(12) -0.0026(13)
N3 0.0159(14) 0.030(2) 0.024(2) -0.0035(12) 0.0008(11) 0.0025(12)
N4 0.0147(14) 0.042(2) 0.026(2) 0.0021(14) 0.0004(12) 0.0011(13)
N5 0.029(2) 0.046(2) 0.031(2) -0.0038(15) 0.0025(14) -0.005(2)
N6 0.022(2) 0.037(2) 0.029(2) -0.0027(13) 0.0048(13) -0.0019(13)
C1 0.018(2) 0.044(2) 0.023(2) 0.000(2) 0.0058(15) 0.000(2)
C2 0.022(2) 0.053(3) 0.022(2) -0.006(2) 0.007(2) -0.001(2)
C3 0.025(2) 0.062(3) 0.029(2) -0.004(2) -0.003(2) -0.002(2)
C4 0.021(2) 0.071(3) 0.027(2) -0.011(2) -0.006(2) 0.008(2)
C5 0.027(2) 0.057(3) 0.022(2) 0.000(2) 0.002(2) 0.013(2)
C6 0.019(2) 0.052(3) 0.024(2) -0.001(2) 0.0035(15) 0.006(2)
C7 0.023(2) 0.050(3) 0.024(2) 0.005(2) 0.002(2) 0.003(2)
C8 0.031(2) 0.028(2) 0.021(2) 0.006(2) 0.0016(15) 0.003(2)
C9 0.026(2) 0.036(2) 0.034(2) 0.004(2) 0.002(2) 0.008(2)
C10 0.042(2) 0.025(2) 0.040(2) 0.005(2) 0.011(2) 0.013(2)
C11 0.051(3) 0.026(2) 0.031(2) -0.003(2) 0.001(2) 0.000(2)
C12 0.029(2) 0.031(2) 0.027(2) 0.000(2) 0.002(2) -0.001(2)
C13 0.020(2) 0.029(2) 0.024(2) 0.005(2) -0.0008(14) 0.0058(15)
C14 0.0080(15) 0.038(2) 0.024(2) 0.002(2) -0.0033(13) -0.0014(14)
C15 0.025(2) 0.037(2) 0.043(2) 0.001(2) 0.003(2) -0.005(2)
C16 0.018(2) 0.038(2) 0.027(2) -0.002(2) -0.0038(15) 0.002(2)
C17 0.019(2) 0.046(2) 0.041(2) -0.004(2) 0.010(2) -0.009(2)
C18 0.019(2) 0.051(3) 0.040(2) -0.004(2) 0.011(2) 0.006(2)
C19 0.027(2) 0.041(2) 0.026(2) -0.008(2) 0.004(2) 0.004(2)
C20 0.027(2) 0.034(2) 0.020(2) -0.004(2) -0.0034(15) 0.004(2)
C21 0.011(2) 0.042(2) 0.019(2) 0.001(2) 0.0006(13) 0.0036(15)
C22 0.030(2) 0.040(2) 0.020(2) -0.006(2) 0.0026(15) -0.004(2)
C23 0.034(2) 0.031(2) 0.022(2) -0.004(2) 0.007(2) -0.002(2)
C24 0.033(2) 0.047(2) 0.031(2) 0.002(2) 0.003(2) 0.005(2)
C25 0.050(3) 0.044(3) 0.030(2) 0.004(2) 0.010(2) 0.012(2)
C26 0.054(3) 0.034(2) 0.040(2) 0.004(2) 0.012(2) -0.002(2)
C27 0.034(2) 0.041(2) 0.042(2) -0.002(2) 0.010(2) -0.006(2)
C28 0.030(2) 0.035(2) 0.028(2) -0.003(2) 0.006(2) -0.002(2)
C29 0.019(2) 0.041(2) 0.030(2) -0.003(2) 0.007(2) -0.006(2)
C30 0.048(3) 0.049(3) 0.055(3) -0.004(2) -0.009(2) -0.019(2)

loop_
_atom_site_label
_atom_site_type_symbol
_atom_site_fract_x
_atom_site_fract_y
_atom_site_fract_z
_atom_site_U_iso_or_equiv
_atom_site_thermal_displace_type
_atom_site_occupancy
_atom_site_calc_flag
_atom_site_refinement_flags
_atom_site_disorder_group
Ni Ni 0.13459(3) 0.50350(2) 0.24653(4) 0.0291(2) Uani 1 d . .
O1 O 0.0345(2) 0.63386(10) 0.1449(2) 0.0454(7) Uani 1 d . .
O2 O 0.2480(2) 0.37338(10) 0.1713(2) 0.0419(7) Uani 1 d . .
N1 N 0.0407(2) 0.47645(11) 0.2251(2) 0.0277(7) Uani 1 d . .
N2 N 0.1761(2) 0.43563(11) 0.2491(2) 0.0282(7) Uani 1 d . .
N3 N 0.2303(2) 0.53031(11) 0.2422(2) 0.0234(7) Uani 1 d . .
N4 N 0.0946(2) 0.57190(12) 0.2423(2) 0.0273(7) Uani 1 d . .
N5 N -0.0458(2) 0.42167(12) 0.1789(2) 0.0350(8) Uani 1 d . .
N6 N 0.3182(2) 0.58642(11) 0.2056(2) 0.0292(7) Uani 1 d . .
C1 C -0.0114(2) 0.50117(14) 0.1615(3) 0.0282(8) Uani 1 d . .
C2 C -0.0662(2) 0.46734(15) 0.1325(3) 0.0324(9) Uani 1 d . .
C3 C -0.1274(2) 0.4811(2) 0.0701(3) 0.0385(10) Uani 1 d . .
H3 H -0.1656(2) 0.4580(2) 0.0511(3) 0.046 Uiso 1 calc R .
C4 C -0.1287(2) 0.5315(2) 0.0372(3) 0.0395(11) Uani 1 d . .
H4 H -0.1695(2) 0.5430(2) -0.0055(3) 0.047 Uiso 1 calc R .
C5 C -0.0728(2) 0.5656(2) 0.0643(3) 0.0352(9) Uani 1 d . .
H5 H -0.0755(2) 0.5991(2) 0.0377(3) 0.042 Uiso 1 calc R .
C6 C -0.0131(2) 0.55111(15) 0.1298(3) 0.0317(9) Uani 1 d . .
C7 C 0.0415(2) 0.5891(2) 0.1711(3) 0.0321(9) Uani 1 d . .
C8 C 0.1293(2) 0.60986(13) 0.3072(3) 0.0264(8) Uani 1 d . .
C9 C 0.0854(2) 0.64384(13) 0.3672(3) 0.0321(9) Uani 1 d . .
H9 H 0.0328(2) 0.64248(13) 0.3615(3) 0.039 Uiso 1 calc R .
C10 C 0.1179(2) 0.67877(14) 0.4338(3) 0.0356(9) Uani 1 d . .
H10 H 0.0875(2) 0.70193(14) 0.4728(3) 0.043 Uiso 1 calc R .
C11 C 0.1945(2) 0.68107(14) 0.4457(3) 0.0357(9) Uani 1 d . .
H11 H 0.2162(2) 0.70528(14) 0.4933(3) 0.043 Uiso 1 calc R .
C12 C 0.2390(2) 0.64806(12) 0.3881(3) 0.0288(8) Uani 1 d . .
H12 H 0.2915(2) 0.64913(12) 0.3972(3) 0.035 Uiso 1 calc R .
C13 C 0.2078(2) 0.61354(13) 0.3173(3) 0.0244(8) Uani 1 d . .
C14 C 0.2519(2) 0.57725(13) 0.2556(3) 0.0233(8) Uani 1 d . .
C15 C 0.3594(2) 0.63392(14) 0.1994(3) 0.0349(9) Uani 1 d . .
H15A H 0.3862(11) 0.6356(4) 0.1295(9) 0.052 Uiso 1 calc R .
H15B H 0.3950(9) 0.6357(4) 0.2601(12) 0.052 Uiso 1 calc R .
H15C H 0.3246(2) 0.66220(14) 0.2046(20) 0.052 Uiso 1 calc R .
C16 C 0.3400(2) 0.54160(13) 0.1558(3) 0.0276(8) Uani 1 d . .
C17 C 0.4000(2) 0.5287(2) 0.0903(3) 0.0351(10) Uani 1 d . .
H17 H 0.4376(2) 0.5523(2) 0.0719(3) 0.042 Uiso 1 calc R .
C18 C 0.4021(2) 0.4796(2) 0.0533(3) 0.0366(10) Uani 1 d . .
H18 H 0.4417(2) 0.4697(2) 0.0064(3) 0.044 Uiso 1 calc R .
C19 C 0.3490(2) 0.44406(15) 0.0818(3) 0.0312(9) Uani 1 d . .
H19 H 0.3536(2) 0.41053(15) 0.0555(3) 0.037 Uiso 1 calc R .
C20 C 0.2888(2) 0.45680(13) 0.1484(3) 0.0271(8) Uani 1 d . .
C21 C 0.2847(2) 0.50691(13) 0.1807(3) 0.0242(8) Uani 1 d . .
C22 C 0.2353(2) 0.41858(14) 0.1899(3) 0.0299(9) Uani 1 d . .
C23 C 0.1369(2) 0.39720(14) 0.3075(3) 0.0292(9) Uani 1 d . .
C24 C 0.1763(2) 0.36429(15) 0.3738(3) 0.0369(9) Uani 1 d . .
H24 H 0.2288(2) 0.36755(15) 0.3804(3) 0.044 Uiso 1 calc R .
C25 C 0.1391(2) 0.3263(2) 0.4310(3) 0.0413(10) Uani 1 d . .
H25 H 0.1664(2) 0.3034(2) 0.4751(3) 0.050 Uiso 1 calc R .
C26 C 0.0625(2) 0.32186(15) 0.4238(3) 0.0427(10) Uani 1 d . .
H26 H 0.0372(2) 0.29595(15) 0.4625(3) 0.051 Uiso 1 calc R .
C27 C 0.0234(2) 0.35527(14) 0.3600(3) 0.0389(10) Uani 1 d . .
H27 H -0.0293(2) 0.35292(14) 0.3568(3) 0.047 Uiso 1 calc R .
C28 C 0.0597(2) 0.39269(14) 0.2997(3) 0.0310(9) Uani 1 d . .
C29 C 0.0186(2) 0.42927(14) 0.2341(3) 0.0300(9) Uani 1 d . .
C30 C -0.0846(2) 0.3738(2) 0.1575(4) 0.0506(12) Uani 1 d . .
H30A H -0.1257(10) 0.3699(5) 0.2097(16) 0.076 Uiso 1 calc R .
H30B H -0.0497(5) 0.3457(2) 0.1661(23) 0.076 Uiso 1 calc R .
H30C H -0.1043(14) 0.3739(5) 0.0826(9) 0.076 Uiso 1 calc R .
